data_2012432
loop_
_publ_author_name
'Guiblin, Nicolas'
'Grebille, Dominique'
'Leligny, Henri'
'Martin, Christine'

_publ_section_title
;
 Ca~3~Mn~2~O~7~
;
_journal_coden_ASTM ACSCEE
_journal_issue 1
_journal_name_full
;
 Acta Crystallographica, Section C: Crystal Structure Communications
;
_journal_page_first i3
_journal_page_last i5
_journal_paper_doi 10.1107/S0108270101018492
_journal_volume 58
_journal_year 2002
_chemical_formula_moiety 'Ca3 Mn2 O7'
_chemical_formula_sum 'Ca3 Mn2 O7'
_chemical_formula_weight 342.1
_chemical_name_systematic 'tricalcium dimanganese heptaoxide'
_space_group_IT_number 36
_symmetry_cell_setting orthorhombic
_symmetry_space_group_name_Hall 'A -2 2a'
_symmetry_space_group_name_H-M 'A 21 a m'
_cell_angle_alpha 90
_cell_angle_beta 90
_cell_angle_gamma 90
_cell_formula_units_Z 4
_cell_length_a 5.2347(6)
_cell_length_b 5.2421(2)
_cell_length_c 19.4177(19)
_cell_measurement_reflns_used 25
_cell_measurement_temperature 298
_cell_measurement_theta_max 23.97
_cell_measurement_theta_min 10.98
_cell_volume 532.84(8)
_computing_cell_refinement 'CAD-4 Software'
_computing_data_collection 'CAD-4 Software (Enraf-Nonius, 1994)'
_computing_data_reduction 'JANA2000 (Pet\<r\'i\<cek & Du\<sek, 2000)'
_computing_molecular_graphics 'ATOMS (Dowty, 1997)'
_computing_publication_material JANA2000
_computing_structure_refinement JANA2000
_computing_structure_solution 'Please provide missing details'
_diffrn_measurement_device 'four-circle diffractometer'
_diffrn_measurement_device_type 'Enraf-nonius CAD-4'
_diffrn_measurement_method \q/2\q
_diffrn_radiation_type 'Mo K\a'
_diffrn_radiation_wavelength .71073
_diffrn_reflns_av_R_equivalents .045
_diffrn_reflns_av_sigmaI/netI .040
_diffrn_reflns_limit_h_max 11
_diffrn_reflns_limit_h_min -11
_diffrn_reflns_limit_k_max 11
_diffrn_reflns_limit_k_min -11
_diffrn_reflns_limit_l_max 41
_diffrn_reflns_limit_l_min -41
_diffrn_reflns_number 10766
_diffrn_reflns_theta_max 49.97
_diffrn_reflns_theta_min 2.10
_diffrn_standards_decay_% .2
_diffrn_standards_interval_time 60
_diffrn_standards_number 3
_exptl_absorpt_coefficient_mu 7.6102
_exptl_absorpt_correction_T_max .865
_exptl_absorpt_correction_T_min .619
_exptl_absorpt_correction_type gaussian
_exptl_absorpt_process_details '(JANA2000; Pet\<r\'i\<cek & Du\<sek, 2000)'
_exptl_crystal_colour black
_exptl_crystal_density_diffrn 4.266
_exptl_crystal_density_meas ?
_exptl_crystal_density_method 'not measured'
_exptl_crystal_description prism
_exptl_crystal_F_000 664
_exptl_crystal_size_max .122
_exptl_crystal_size_mid .066
_exptl_crystal_size_min .017
_refine_diff_density_max 1.39
_refine_diff_density_min -1.13
_refine_ls_abs_structure_details '(Flack, 1983)'
_refine_ls_abs_structure_Flack .45(6)
_refine_ls_extinction_coef .008(2)
_refine_ls_extinction_method 'B-C type 1 Gaussian isotropic Ref?'
_refine_ls_goodness_of_fit_obs 1.98
_refine_ls_goodness_of_fit_ref 1.45
_refine_ls_hydrogen_treatment none
_refine_ls_number_parameters 59
_refine_ls_number_reflns 1516
_refine_ls_R_factor_all .092
_refine_ls_R_factor_gt .023
_refine_ls_shift/su_max <0.001
_refine_ls_shift/su_mean <0.001
_refine_ls_structure_factor_coef F
_refine_ls_weighting_details 'w = 1/\s^2^(F)'
_refine_ls_weighting_scheme sigma
_refine_ls_wR_factor_gt .014
_refine_ls_wR_factor_ref .015
_reflns_number_gt 745
_reflns_number_total 1516
_reflns_threshold_expression I>3\s(I)
_cod_data_source_file gd1169.cif
_cod_data_source_block I
_cod_depositor_comments
;
 Moving the _atom_site_adp_type, _atom_site_occupancy and
 _atom_site_type_symbol data items into the main _atom_site
 loop.

 Antanas Vaitkus,
 2017-01-10

The following automatic conversions were performed:

'_exptl_crystal_density_meas' value 'not measured' was changed to '?'
- the value is perceived as not measured.

Automatic conversion script
Id: cif_fix_values 3008 2015-01-20 13:52:24Z robertas 
;
_cod_original_cell_volume 532.83(8)
_cod_original_sg_symbol_H-M A21am
_cod_database_code 2012432
_cod_database_fobs_code 2012432

loop_
_symmetry_equiv_pos_site_id
_symmetry_equiv_pos_as_xyz
1 x,y,z
2 1/2+x,-y,-z
3 x,y,-z
4 1/2+x,-y,z
5 x,1/2+y,1/2+z
6 1/2+x,1/2-y,1/2-z
7 x,1/2+y,1/2-z
8 1/2+x,1/2-y,1/2+z

loop_
_atom_site_label
_atom_site_type_symbol
_atom_site_fract_x
_atom_site_fract_y
_atom_site_fract_z
_atom_site_adp_type
_atom_site_U_iso_or_equiv
_atom_site_occupancy
Mn Mn .3033(7) .2507(3) .098160(10) Uani .0185(4) 1
Ca1 Ca .8276(8) .2505(5) .0 Uani .0383(10) 1
Ca2 Ca .7907(8) .2457(3) .18642(2) Uani .0386(8) 1
O1 O .3031(7) .2937(4) .0 Uani .051(5) 1
O2 O .0954(9) .9618(6) .08924(8) Uani .024(4) 1
O3 O .0221(9) .4649(6) .10545(9) Uani .041(5) 1
O4 O .3101(10) .2176(4) .19583(5) Uani .051(5) 1

loop_
_atom_site_aniso_label
_atom_site_aniso_U_11
_atom_site_aniso_U_22
_atom_site_aniso_U_33
_atom_site_aniso_U_12
_atom_site_aniso_U_13
_atom_site_aniso_U_23
_atom_site_aniso_type_symbol
Mn .00362(9) .00376(10) .00390(6) .0004(3) .00067(11) .0001(2) Mn
Ca1 .0071(4) .0078(2) .00703(14) -.0025(8) .0 .0 Ca
Ca2 .00889(18) .00776(19) .00520(8) -.0017(6) .00032(16) .0007(3) Ca
O1 .0106(10) .0103(12) .0045(4) .0011(16) .0 .0 O
O2 .0037(8) .0049(9) .0103(6) -.0017(5) .0010(6) -.0019(6) O
O3 .0066(9) .0084(11) .0121(6) .0028(6) .0013(8) -.0007(8) O
O4 .0093(7) .0104(11) .0044(4) -.0003(12) .0011(9) .0007(3) O

loop_
_atom_type_symbol
_atom_type_scat_dispersion_real
_atom_type_scat_dispersion_imag
_atom_type_scat_source
Ca .226 .306 International_Tables_Vol_C
Mn .337 .728 International_Tables_Vol_C
O .011 .006 International_Tables_Vol_C

loop_
_geom_angle_atom_site_label_1
_geom_angle_atom_site_label_2
_geom_angle_atom_site_label_3
_geom_angle_site_symmetry_1
_geom_angle_site_symmetry_3
_geom_angle
_geom_angle_publ_flag
O1 Mn O2 . 1_545 90.16(12) no
O1 Mn O2 . 4_565 88.78(14) no
O1 Mn O3 . . 90.24(14) no
O1 Mn O3 . 4_565 88.97(13) no
O1 Mn O4 . . 178.15(18) no
O2 Mn O2 1_545 4_565 89.15(19) no
O2 Mn O3 1_545 . 92.0(2) no
O2 Mn O3 1_545 4_565 177.9(2) no
O2 Mn O4 1_545 . 91.69(10) no
O2 Mn O2 4_565 1_545 89.15(19) no
O2 Mn O3 4_565 . 178.48(18) no
O2 Mn O3 4_565 4_565 88.9(2) no
O2 Mn O4 4_565 . 91.27(12) no
O3 Mn O3 . 4_565 89.87(19) no
O3 Mn O4 . . 89.67(11) no
O3 Mn O4 4_565 . 89.19(11) no
O1 Ca1 O1 . 1_655 170.09(13) no
O1 Ca1 O1 . 2_555 92.14(14) no
O1 Ca1 O1 . 2_565 82.21(14) no
O1 Ca1 O2 . 1_645 124.39(13) no
O1 Ca1 O2 . 2_565 62.08(14) no
O1 Ca1 O3 . 1_655 111.22(14) no
O1 Ca1 O3 . 2_565 55.05(11) no
O1 Ca1 O1 1_655 2_555 97.77(14) no
O1 Ca1 O1 1_655 2_565 87.87(15) no
O1 Ca1 O2 1_655 1_645 62.14(13) no
O1 Ca1 O2 1_655 2_565 123.25(14) no
O1 Ca1 O3 1_655 1_655 64.03(13) no
O1 Ca1 O1 2_555 . 92.14(14) no
O1 Ca1 O1 2_555 2_565 174.4(2) no
O1 Ca1 O2 2_555 1_645 57.47(10) no
O1 Ca1 O2 2_555 2_565 60.81(10) no
O1 Ca1 O3 2_555 1_655 117.30(10) no
O1 Ca1 O3 2_555 2_565 118.26(12) no
O1 Ca1 O2 2_565 1_645 126.07(13) no
O1 Ca1 O2 2_565 2_565 115.94(14) no
O1 Ca1 O3 2_565 1_655 65.23(10) no
O1 Ca1 O3 2_565 2_565 58.27(10) no
O2 Ca1 O2 1_645 2_565 117.98(14) no
O2 Ca1 O2 1_645 3_645 80.06(13) no
O2 Ca1 O2 1_645 4_565 62.42(14) no
O2 Ca1 O3 1_645 1_655 61.51(11) no
O2 Ca1 O3 1_645 2_565 175.61(12) no
O2 Ca1 O3 1_645 3_655 123.8(2) no
O2 Ca1 O3 1_645 4_565 96.77(8) no
O2 Ca1 O2 2_565 4_565 92.87(16) no
O2 Ca1 O3 2_565 1_655 172.2(2) no
O2 Ca1 O3 2_565 2_565 57.67(11) no
O2 Ca1 O3 2_565 3_655 79.98(11) no
O2 Ca1 O3 2_565 4_565 117.1(2) no
O2 Ca1 O3 4_565 1_655 79.98(11) no
O3 Ca1 O3 1_655 2_565 122.88(13) no
O3 Ca1 O3 1_655 3_655 106.95(16) no
O3 Ca1 O3 1_655 4_565 56.25(13) no
O3 Ca1 O3 2_565 4_565 86.23(12) no
O2 Ca2 O2 1_645 4_565 59.24(13) no
O2 Ca2 O3 1_645 1_655 61.18(12) no
O2 Ca2 O3 1_645 4_565 101.81(9) no
O2 Ca2 O4 1_645 . 124.60(12) no
O2 Ca2 O4 1_645 1_655 57.66(11) no
O2 Ca2 O4 1_645 6 132.06(15) no
O2 Ca2 O4 1_645 4_555 60.78(8) no
O2 Ca2 O4 1_645 4_565 122.47(12) no
O2 Ca2 O3 4_565 1_655 85.02(11) no
O2 Ca2 O3 4_565 4_565 63.86(12) no
O2 Ca2 O4 4_565 . 66.88(14) no
O2 Ca2 O4 4_565 1_655 116.84(15) no
O2 Ca2 O4 4_565 6_555 146.87(16) no
O2 Ca2 O4 4_565 4_555 68.05(9) no
O2 Ca2 O4 4_565 4_565 121.13(10) no
O3 Ca2 O3 1_655 4_565 65.07(14) no
O3 Ca2 O4 1_655 . 127.21(15) no
O3 Ca2 O4 1_655 1_655 63.05(15) no
O3 Ca2 O4 1_655 6_555 128.10(16) no
O3 Ca2 O4 1_655 4_555 121.90(14) no
O3 Ca2 O4 1_655 4_565 61.68(9) no
O3 Ca2 O4 4_565 . 62.55(13) no
O3 Ca2 O4 4_565 1_655 127.68(14) no
O3 Ca2 O4 4_565 6_555 125.28(13) no
O3 Ca2 O4 4_565 4_555 130.52(13) no
O3 Ca2 O4 4_565 4_565 58.43(8) no
O4 Ca2 O4 . 1_655 169.74(6) no
O4 Ca2 O4 . 1_555 88.69(10) no
O4 Ca2 O4 . 4_555 88.75(11) no
O4 Ca2 O4 . 4_565 95.13(11) no
O4 Ca2 O4 1_655 6_555 83.89(10) no
O4 Ca2 O4 1_655 4_555 84.23(11) no
O4 Ca2 O4 1_655 4_565 90.77(10) no
O4 Ca2 O4 6_555 4_555 90.40(7) no
O4 Ca2 O4 6_555 4_565 81.40(7) no
O4 Ca2 O4 4_555 4_565 170.82(9) no
Mn O1 Mn . 3_555 166.51(14) no
Mn O1 Ca1 . 1_455 89.42(15) no
Mn O1 Ca1 . 2_455 83.26(8) no
Mn O1 Ca1 . 2_465 96.73(8) no
Ca1 O1 Ca1 1_455 . 170.09(12) no
Ca1 O1 Ca1 1_455 2_455 87.38(13) no
Ca1 O1 Ca1 1_455 2_465 98.27(16) no
Ca1 O1 Ca1 . 2_455 82.71(13) no
Ca1 O1 Ca1 . 2_465 91.64(15) no
Ca1 O1 Ca1 2_455 2_465 174.4(2) no
Ca1 O1 Ca1 2_465 1_455 98.27(16) no
Ca1 O1 Ca1 2_465 . 91.64(15) no
Mn O2 Mn 1_565 4_465 159.0(2) no
Mn O2 Ca1 1_565 1_465 84.70(14) no
Mn O2 Ca1 1_565 2_465 98.5(2) no
Mn O2 Ca2 1_565 1_465 81.00(14) no
Mn O2 Ca2 1_565 4_465 92.64(16) no
Mn O2 Ca1 4_465 1_465 88.24(18) no
Mn O2 Ca1 4_465 2_465 101.67(15) no
Mn O2 Ca2 4_465 1_465 78.33(15) no
Mn O2 Ca2 4_465 4_465 90.31(14) no
Ca1 O2 Ca1 1_465 2_465 93.43(9) no
Ca1 O2 Ca2 1_465 1_465 80.98(12) no
Ca1 O2 Ca2 1_465 4_465 168.37(15) no
Ca1 O2 Ca2 2_465 1_465 174.41(15) no
Ca1 O2 Ca2 2_465 4_465 98.16(17) no
Ca2 O2 Ca2 1_465 4_465 87.43(9) no
Mn O3 Mn . 4_465 162.6(2) no
Mn O3 Ca1 . 1_455 89.36(14) no
Mn O3 Ca1 . 2_465 79.97(15) no
Mn O3 Ca2 . 1_455 99.67(16) no
Mn O3 Ca2 . 4_465 88.29(19) no
Mn O3 Ca1 4_465 1_455 92.62(16) no
Mn O3 Ca1 4_465 2_465 83.06(13) no
Mn O3 Ca2 4_465 1_455 97.3(2) no
Mn O3 Ca2 4_465 4_465 84.98(14) no
Ca1 O3 Ca1 1_455 2_465 83.32(9) no
Ca1 O3 Ca2 1_455 1_455 96.83(16) no
Ca1 O3 Ca2 1_455 4_465 163.76(16) no
Ca1 O3 Ca2 2_465 1_455 179.6(2) no
Ca1 O3 Ca2 2_465 4_465 80.44(12) no
Ca2 O3 Ca2 1_455 4_465 99.41(9) no
Mn O4 Ca2 . 1_455 84.81(11) no
Mn O4 Ca2 . . 86.65(11) no
Mn O4 Ca2 . 6_455 169.33(13) no
Mn O4 Ca2 . 4_455 90.88(8) no
Mn O4 Ca2 . 4_465 81.02(8) no
Ca2 O4 Ca2 1_455 . 169.74(7) no
Ca2 O4 Ca2 1_455 1_455 91.02(11) no
Ca2 O4 Ca2 1_455 4_455 90.40(11) no
Ca2 O4 Ca2 1_455 4_465 84.60(10) no
Ca2 O4 Ca2 . 6_455 96.39(11) no
Ca2 O4 Ca2 . 4_455 95.41(12) no
Ca2 O4 Ca2 . 4_465 88.46(10) no
Ca2 O4 Ca2 6_455 4_455 98.99(7) no
Ca2 O4 Ca2 6_455 4_465 88.82(7) no
Ca2 O4 Ca2 4_455 4_465 170.82(7) no

loop_
_geom_bond_atom_site_label_1
_geom_bond_atom_site_label_2
_geom_bond_site_symmetry_1
_geom_bond_site_symmetry_2
_geom_bond_distance
_geom_bond_publ_flag
Mn O1 . . 1.9193(4) yes
Mn O2 . 1_545 1.873(4) yes
Mn O2 . 4_565 1.900(5) yes
Mn O3 . . 1.857(5) yes
Mn O3 . 4_565 1.885(4) yes
Mn O4 . . 1.9048(10) yes
Ca1 O1 . . 2.755(5) yes
Ca1 O1 . 1_655 2.499(5) yes
Ca1 O1 . 2_555 2.856(3) yes
Ca1 O1 . 2_565 2.393(3) yes
Ca1 O2 . 1_645 2.694(4) yes
Ca1 O2 . 2_565 2.391(3) yes
Ca1 O2 . 3_645 2.694(4) yes
Ca1 O2 . 4_565 2.391(3) yes
Ca1 O3 . 1_655 2.548(3) yes
Ca1 O3 . 2_565 2.996(4) yes
Ca1 O3 . 3_655 2.548(3) yes
Ca1 O3 . 4_565 2.996(4) yes
Ca2 O2 . 1_645 2.884(4) yes
Ca2 O2 . 4_565 2.406(3) yes
Ca2 O3 . 1_655 2.293(4) yes
Ca2 O3 . 4_565 2.598(4) yes
Ca2 O4 . . 2.526(4) yes
Ca2 O4 . 1_655 2.730(4) yes
Ca2 O4 . 6_555 2.2968(11) yes
Ca2 O4 . 4_555 2.438(2) yes
Ca2 O4 . 4_565 2.821(2) yes
